data_1530023
loop_
_publ_author_name
'Gressier, P.'
'Meerschaut, A.'
'Rouxel, J.'

_publ_section_title
;
 Structural determination and transport properties of a new phase with
 approximate composition Sn1.2 Ti.8 S3
;
_journal_name_full 'Materials Research Bulletin'
_journal_page_first 1573
_journal_page_last 1580
_journal_volume 22
_journal_year 1987
_chemical_formula_sum 'S3 Sn1.2 Ti0.8'
_chemical_name_systematic 'Sn1.2 Ti.8 S3'
_space_group_IT_number 62
_symmetry_space_group_name_Hall '-P 2ac 2n'
_symmetry_space_group_name_H-M 'P n m a'
_cell_angle_alpha 90
_cell_angle_beta 90
_cell_angle_gamma 90
_cell_formula_units_Z 4
_cell_length_a 8.899
_cell_length_b 3.605
_cell_length_c 13.506
_cell_volume 433.285
_citation_journal_id_ASTM MRBUAC
_cod_data_source_file Gressier_MRBUAC_1987_1505.cif
_cod_data_source_block S3Sn1.2Ti0.8
_cod_original_cell_volume 433.2846
_cod_database_code 1530023

loop_
_symmetry_equiv_pos_as_xyz
x,y,z
-x+1/2,-y,z+1/2
x+1/2,-y+1/2,-z+1/2
-x,y+1/2,-z
-x,-y,-z
x-1/2,y,-z-1/2
-x-1/2,y-1/2,z-1/2
x,-y-1/2,z

loop_
_atom_site_label
_atom_site_type_symbol
_atom_site_fract_x
_atom_site_fract_y
_atom_site_fract_z
_atom_site_occupancy
_atom_site_U_iso_or_equiv
S1 S-2 -0.0148 0.75 0.1052 1 0.0
Ti1 Ti+4 0.1613 0.25 0.0504 0.794 0.0
S2 S-2 0.3263 0.75 -0.0087 1 0.0
S3 S-2 0.2664 0.25 0.2147 1 0.0
Sn2 Sn+2 0.46702 0.75 0.17163 1 0.0
Sn1 Sn+4 0.1613 0.25 0.0504 0.206 0.0
